data_7709485
loop_
_publ_author_name
'Doyle, Laurence R.'
'Thompson, Emily A.'
'Burnage, Arron L.'
'Whitwood, Adrian C.'
'Jenkins, Huw T.'
'Macgregor, Stuart A.'
'Weller, Andrew S.'

_publ_section_title
;
 MicroED characterization of a robust cationic \s-alkane complex
 stabilized by the [B(3,5-(SF5)2C6H3)4]&#x2212; anion, via on-grid
 solid/gas single-crystal to single-crystal reactivity
;
_journal_name_full 'Dalton Transactions'
_journal_paper_doi 10.1039/D2DT00335J
_journal_year 2022
_chemical_formula_moiety 'C33 H60 P2 Rh, C24 H12 B F40 S8'
_chemical_formula_sum 'C57 H72 B F40 P2 Rh S8'
_chemical_formula_weight 1949.28
_space_group_crystal_system monoclinic
_space_group_IT_number 14
_space_group_name_Hall '-P 2yn'
_space_group_name_H-M_alt 'P 1 21/n 1'
_atom_sites_solution_hydrogens geom
_atom_sites_solution_primary direct
_atom_sites_solution_secondary difmap
_audit_creation_date 2021-12-03
_audit_creation_method
;
Olex2 1.5
(compiled 2021.10.07 svn.r9718050b for OlexSys, GUI svn.r6410)
;
_audit_update_record
;
2021-12-07 deposited with the CCDC.	2022-02-03 downloaded from the CCDC.
;
_cell_angle_alpha 90
_cell_angle_beta 91.572(4)
_cell_angle_gamma 90
_cell_formula_units_Z 4
_cell_length_a 19.4479(9)
_cell_length_b 19.0194(10)
_cell_length_c 20.1725(7)
_cell_measurement_reflns_used 3934
_cell_measurement_temperature 110(2)
_cell_measurement_theta_max 70.5910
_cell_measurement_theta_min 6.4750
_cell_volume 7458.7(6)
_computing_cell_refinement 'CrysAlisPro 1.171.39.46 (Rigaku OD, 2018)'
_computing_data_collection 'CrysAlisPro 1.171.39.46 (Rigaku OD, 2018)'
_computing_data_reduction 'CrysAlisPro 1.171.39.46 (Rigaku OD, 2018)'
_computing_molecular_graphics 'Olex2 1.5 (Dolomanov et al., 2009)'
_computing_publication_material 'Olex2 1.5 (Dolomanov et al., 2009)'
_computing_structure_refinement 'SHELXL 2018/3 (Sheldrick, 2015)'
_computing_structure_solution 'SHELXT 2018/2 (Sheldrick, 2018)'
_diffrn_ambient_environment N~2~
_diffrn_ambient_temperature 110(2)
_diffrn_detector 'CCD plate'
_diffrn_detector_area_resol_mean 16.1450
_diffrn_detector_type Eos
_diffrn_measured_fraction_theta_full 0.989
_diffrn_measured_fraction_theta_max 0.968
_diffrn_measurement_details
;
List of Runs (angles in degrees, time in seconds):

  # Type    Start    End  Width  t~exp~   \w     \q     \k     \f   Frames
#--------------------------------------------------------------------------
  1  \w    -29.00  42.00   1.00   10.00    --    0.00  77.00 -90.00   71
  2  \w     44.00 126.00   1.00   20.00    --   54.00  38.00   0.00   82
  3  \w     27.00 108.00   1.00   20.00    --   54.00-125.00  90.00   81
  4  \w     46.00 100.00   1.00   20.00    --   54.00  57.00 -60.00   54
  5  \w     -9.00  73.00   1.00   20.00    --   54.00 -57.00 120.00   82
  6  \w     36.00 109.00   1.00   47.50    --  108.00-111.00-120.00   73
  7  \w     43.00 129.00   1.00   47.50    --  108.00 -38.00-120.00   86
  8  \w     38.00 109.00   1.00   47.50    --  108.00-111.00  60.00   71
  9  \w    105.00 174.00   1.00   47.50    --  108.00  77.00   0.00   69
 10  \w    116.00 178.00   1.00   47.50    --  108.00 111.00 -90.00   62
 11  \w     72.00 129.00   1.00   47.50    --  108.00 -63.00   0.00   57
 12  \w     46.00 119.00   1.00   47.50    --  108.00   0.00 -30.00   73
;
_diffrn_measurement_device 'four-circle diffractometer'
_diffrn_measurement_device_type 'SuperNova, Dual, Cu at home/near, Eos'
_diffrn_measurement_method '\w scans'
_diffrn_orient_matrix_type 'CrysAlisPro convention (1999,Acta A55,543-557)'
_diffrn_orient_matrix_UB_11 -0.0741325000
_diffrn_orient_matrix_UB_12 -0.0282353000
_diffrn_orient_matrix_UB_13 -0.0060204000
_diffrn_orient_matrix_UB_21 -0.0276156000
_diffrn_orient_matrix_UB_22 0.0758795000
_diffrn_orient_matrix_UB_23 -0.0020937000
_diffrn_orient_matrix_UB_31 0.0043861000
_diffrn_orient_matrix_UB_32 0.0000798000
_diffrn_orient_matrix_UB_33 -0.0761820000
_diffrn_radiation_monochromator mirror
_diffrn_radiation_probe x-ray
_diffrn_radiation_type 'Cu K\a'
_diffrn_radiation_wavelength 1.54184
_diffrn_reflns_av_R_equivalents 0.0599
_diffrn_reflns_av_unetI/netI 0.0851
_diffrn_reflns_Laue_measured_fraction_full 0.989
_diffrn_reflns_Laue_measured_fraction_max 0.968
_diffrn_reflns_limit_h_max 23
_diffrn_reflns_limit_h_min -22
_diffrn_reflns_limit_k_max 23
_diffrn_reflns_limit_k_min -22
_diffrn_reflns_limit_l_max 15
_diffrn_reflns_limit_l_min -24
_diffrn_reflns_number 26754
_diffrn_reflns_point_group_measured_fraction_full 0.989
_diffrn_reflns_point_group_measured_fraction_max 0.968
_diffrn_reflns_theta_full 67.684
_diffrn_reflns_theta_max 70.928
_diffrn_reflns_theta_min 3.886
_diffrn_source 'micro-focus sealed X-ray tube'
_diffrn_source_type 'SuperNova (Cu) X-ray Source'
_exptl_absorpt_coefficient_mu 5.628
_exptl_absorpt_correction_T_max 1.000
_exptl_absorpt_correction_T_min 0.743
_exptl_absorpt_correction_type gaussian
_exptl_absorpt_process_details
;
CrysAlisPro 1.171.39.46 (Rigaku Oxford Diffraction, 2018)
Numerical absorption correction based on gaussian integration over
			a multifaceted crystal model
Empirical absorption correction using spherical harmonics,
 implemented in SCALE3 ABSPACK scaling algorithm.
;
_exptl_crystal_colour orange
_exptl_crystal_colour_primary orange
_exptl_crystal_density_diffrn 1.736
_exptl_crystal_description block
_exptl_crystal_F_000 3928
_exptl_crystal_size_max 0.13
_exptl_crystal_size_mid 0.123
_exptl_crystal_size_min 0.112
_refine_diff_density_max 1.681
_refine_diff_density_min -0.649
_refine_diff_density_rms 0.183
_refine_ls_extinction_method none
_refine_ls_goodness_of_fit_ref 1.070
_refine_ls_hydrogen_treatment constr
_refine_ls_matrix_type full
_refine_ls_number_parameters 982
_refine_ls_number_reflns 13926
_refine_ls_number_restraints 0
_refine_ls_restrained_S_all 1.070
_refine_ls_R_factor_all 0.1385
_refine_ls_R_factor_gt 0.0865
_refine_ls_shift/su_max 0.001
_refine_ls_shift/su_mean 0.000
_refine_ls_structure_factor_coef Fsqd
_refine_ls_weighting_details 'w=1/[\s^2^(Fo^2^)+(0.0936P)^2^+61.3202P] where P=(Fo^2^+2Fc^2^)/3'
_refine_ls_weighting_scheme calc
_refine_ls_wR_factor_gt 0.2273
_refine_ls_wR_factor_ref 0.2587
_reflns_Friedel_coverage 0.000
_reflns_number_gt 8569
_reflns_number_total 13926
_reflns_threshold_expression 'I > 2\s(I)'
_cod_data_source_file d2dt00335j2.cif
_cod_data_source_block 20133
_cod_database_code 7709485
_shelx_shelxl_version_number 2018/3
_chemical_oxdiff_formula C57H72BF40P2RhS8
_chemical_oxdiff_usercomment LD48H
_shelx_space_group_comment
;
The symmetry employed for this shelxl refinement is uniquely defined
by the following loop, which should always be used as a source of
symmetry information in preference to the above space-group names.
They are only intended as comments.
;
_shelx_estimated_absorpt_t_max 0.571
_shelx_estimated_absorpt_t_min 0.528
_olex2_refinement_description
;
1. Fixed Uiso
 At 1.2 times of:
  All C(H) groups, All C(H,H) groups
2.a Ternary CH refined with riding coordinates:
 C10(H10), C16(H16), C22(H22), C28(H28), C3(H3), C6(H6)
2.b Secondary CH2 refined with riding coordinates:
 C8(H8A,H8B), C9(H9A,H9B), C11(H11A,H11B), C12(H12A,H12B), C13(H13A,H13B),
 C14(H14A,H14B), C15(H15A,H15B), C17(H17A,H17B), C18(H18A,H18B), C19(H19A,H19B),
  C20(H20A,H20B), C21(H21A,H21B), C23(H23A,H23B), C24(H24A,H24B), C25(H25A,
 H25B), C26(H26A,H26B), C27(H27A,H27B), C29(H29A,H29B), C30(H30A,H30B),
 C31(H31A,H31B), C32(H32A,H32B), C33(H33A,H33B), C1(H1A,H1B), C2(H2A,H2B),
 C4(H4A,H4B), C5(H5A,H5B), C7(H7A,H7B)
2.c Aromatic/amide H refined with riding coordinates:
 C35(H35), C37(H37), C39(H39), C41(H41), C43(H43), C45(H45), C47(H47),
 C49(H49), C51(H51), C53(H53), C55(H55), C57(H57)
;
_olex2_submission_special_instructions 'No special instructions were received'
_oxdiff_exptl_absorpt_empirical_details
;
Empirical correction (ABSPACK) includes:
- Absorption correction using spherical harmonics
- Frame scaling
- Detector area scaling
;
_oxdiff_exptl_absorpt_empirical_full_max 2.969
_oxdiff_exptl_absorpt_empirical_full_min 0.576

loop_
_space_group_symop_operation_xyz
'x, y, z'
'-x+1/2, y+1/2, -z+1/2'
'-x, -y, -z'
'x-1/2, -y-1/2, z-1/2'

loop_
_atom_site_label
_atom_site_type_symbol
_atom_site_fract_x
_atom_site_fract_y
_atom_site_fract_z
_atom_site_U_iso_or_equiv
_atom_site_adp_type
_atom_site_occupancy
_atom_site_site_symmetry_order
_atom_site_calc_flag
_atom_site_refinement_flags_posn
_atom_site_refinement_flags_adp
_atom_site_refinement_flags_occupancy
_atom_site_disorder_assembly
_atom_site_disorder_group
Rh1 Rh 0.50696(4) 0.78956(4) 0.75364(3) 0.0326(2) Uani 1 1 d . . . . .
P1 P 0.48252(11) 0.70245(13) 0.81951(10) 0.0298(5) Uani 1 1 d . . . . .
P2 P 0.51622(11) 0.70873(13) 0.67672(10) 0.0291(5) Uani 1 1 d . . . . .
C8 C 0.4999(5) 0.6177(5) 0.7793(5) 0.036(2) Uani 1 1 d . . . . .
H8A H 0.548208 0.603949 0.789023 0.044 Uiso 1 1 calc R U . . .
H8B H 0.469747 0.581197 0.797945 0.044 Uiso 1 1 calc R U . . .
C9 C 0.4876(5) 0.6212(5) 0.7037(4) 0.036(2) Uani 1 1 d . . . . .
H9A H 0.438145 0.614551 0.692400 0.044 Uiso 1 1 calc R U . . .
H9B H 0.514085 0.583988 0.681587 0.044 Uiso 1 1 calc R U . . .
C10 C 0.5363(4) 0.7083(6) 0.8954(4) 0.035(2) Uani 1 1 d . . . . .
H10 H 0.522990 0.752950 0.917926 0.041 Uiso 1 1 calc R U . . .
C11 C 0.6136(5) 0.7155(6) 0.8800(5) 0.042(2) Uani 1 1 d . . . . .
H11A H 0.630529 0.670959 0.861013 0.051 Uiso 1 1 calc R U . . .
H11B H 0.619869 0.753309 0.847003 0.051 Uiso 1 1 calc R U . . .
C12 C 0.6547(5) 0.7328(7) 0.9439(5) 0.048(3) Uani 1 1 d . . . . .
H12A H 0.704234 0.735802 0.934182 0.058 Uiso 1 1 calc R U . . .
H12B H 0.639996 0.779136 0.960912 0.058 Uiso 1 1 calc R U . . .
C13 C 0.6439(5) 0.6776(7) 0.9958(5) 0.053(3) Uani 1 1 d . . . . .
H13A H 0.668642 0.691561 1.037303 0.064 Uiso 1 1 calc R U . . .
H13B H 0.663654 0.632590 0.980752 0.064 Uiso 1 1 calc R U . . .
C14 C 0.5677(5) 0.6671(7) 1.0098(5) 0.054(3) Uani 1 1 d . . . . .
H14A H 0.549072 0.710554 1.029501 0.064 Uiso 1 1 calc R U . . .
H14B H 0.562768 0.628552 1.042336 0.064 Uiso 1 1 calc R U . . .
C15 C 0.5266(5) 0.6492(7) 0.9461(5) 0.047(3) Uani 1 1 d . . . . .
H15A H 0.477196 0.644276 0.955893 0.056 Uiso 1 1 calc R U . . .
H15B H 0.542834 0.604052 0.927788 0.056 Uiso 1 1 calc R U . . .
C16 C 0.3922(4) 0.6986(5) 0.8477(4) 0.031(2) Uani 1 1 d . . . . .
H16 H 0.385814 0.652119 0.869971 0.037 Uiso 1 1 calc R U . . .
C17 C 0.3771(5) 0.7554(6) 0.8980(5) 0.041(2) Uani 1 1 d . . . . .
H17A H 0.386865 0.802092 0.878591 0.050 Uiso 1 1 calc R U . . .
H17B H 0.407644 0.749204 0.937637 0.050 Uiso 1 1 calc R U . . .
C18 C 0.3018(5) 0.7525(7) 0.9185(5) 0.047(3) Uani 1 1 d . . . . .
H18A H 0.293398 0.707589 0.941698 0.056 Uiso 1 1 calc R U . . .
H18B H 0.292852 0.791355 0.949714 0.056 Uiso 1 1 calc R U . . .
C19 C 0.2530(5) 0.7584(6) 0.8592(5) 0.045(3) Uani 1 1 d . . . . .
H19A H 0.204953 0.754951 0.873838 0.054 Uiso 1 1 calc R U . . .
H19B H 0.258867 0.804727 0.837639 0.054 Uiso 1 1 calc R U . . .
C20 C 0.2669(5) 0.7009(7) 0.8104(5) 0.053(3) Uani 1 1 d . . . . .
H20A H 0.236027 0.706705 0.770977 0.064 Uiso 1 1 calc R U . . .
H20B H 0.256629 0.654911 0.830857 0.064 Uiso 1 1 calc R U . . .
C21 C 0.3422(5) 0.7015(6) 0.7886(4) 0.039(2) Uani 1 1 d . . . . .
H21A H 0.350157 0.660640 0.759403 0.047 Uiso 1 1 calc R U . . .
H21B H 0.350695 0.744760 0.762803 0.047 Uiso 1 1 calc R U . . .
C22 C 0.6049(4) 0.6974(5) 0.6481(4) 0.034(2) Uani 1 1 d . . . . .
H22 H 0.602081 0.672177 0.604622 0.041 Uiso 1 1 calc R U . . .
C23 C 0.6523(5) 0.6545(6) 0.6947(5) 0.047(3) Uani 1 1 d . . . . .
H23A H 0.655542 0.677602 0.738669 0.057 Uiso 1 1 calc R U . . .
H23B H 0.632906 0.606928 0.700647 0.057 Uiso 1 1 calc R U . . .
C24 C 0.7241(5) 0.6488(6) 0.6660(6) 0.052(3) Uani 1 1 d . . . . .
H24A H 0.754664 0.622774 0.697500 0.062 Uiso 1 1 calc R U . . .
H24B H 0.721272 0.621704 0.624064 0.062 Uiso 1 1 calc R U . . .
C25 C 0.7551(5) 0.7209(6) 0.6526(6) 0.049(3) Uani 1 1 d . . . . .
H25A H 0.762227 0.746161 0.695169 0.059 Uiso 1 1 calc R U . . .
H25B H 0.800532 0.714895 0.632395 0.059 Uiso 1 1 calc R U . . .
C26 C 0.7090(5) 0.7646(7) 0.6066(7) 0.060(3) Uani 1 1 d . . . . .
H26A H 0.705890 0.742355 0.562282 0.072 Uiso 1 1 calc R U . . .
H26B H 0.728857 0.812194 0.601551 0.072 Uiso 1 1 calc R U . . .
C27 C 0.6363(5) 0.7705(6) 0.6354(6) 0.050(3) Uani 1 1 d . . . . .
H27A H 0.639058 0.797062 0.677619 0.060 Uiso 1 1 calc R U . . .
H27B H 0.605927 0.796824 0.604057 0.060 Uiso 1 1 calc R U . . .
C28 C 0.4662(4) 0.7294(5) 0.6002(4) 0.032(2) Uani 1 1 d . . . . .
H28 H 0.487817 0.772150 0.580731 0.039 Uiso 1 1 calc R U . . .
C29 C 0.4677(5) 0.6716(6) 0.5463(4) 0.044(3) Uani 1 1 d . . . . .
H29A H 0.515921 0.659324 0.536882 0.053 Uiso 1 1 calc R U . . .
H29B H 0.444342 0.628852 0.562186 0.053 Uiso 1 1 calc R U . . .
C30 C 0.4309(5) 0.6986(6) 0.4823(5) 0.044(3) Uani 1 1 d . . . . .
H30A H 0.456791 0.739048 0.464678 0.052 Uiso 1 1 calc R U . . .
H30B H 0.430718 0.660938 0.448402 0.052 Uiso 1 1 calc R U . . .
C31 C 0.3572(5) 0.7212(6) 0.4945(5) 0.043(2) Uani 1 1 d . . . . .
H31A H 0.329547 0.679574 0.506457 0.052 Uiso 1 1 calc R U . . .
H31B H 0.336697 0.741615 0.453324 0.052 Uiso 1 1 calc R U . . .
C32 C 0.3551(5) 0.7758(6) 0.5506(5) 0.044(3) Uani 1 1 d . . . . .
H32A H 0.377997 0.819469 0.536213 0.052 Uiso 1 1 calc R U . . .
H32B H 0.306656 0.787208 0.559783 0.052 Uiso 1 1 calc R U . . .
C33 C 0.3907(4) 0.7490(6) 0.6139(4) 0.038(2) Uani 1 1 d . . . . .
H33A H 0.366050 0.707176 0.630283 0.045 Uiso 1 1 calc R U . . .
H33B H 0.389491 0.785820 0.648518 0.045 Uiso 1 1 calc R U . . .
S1 S 0.62416(12) 0.43089(14) 0.92766(11) 0.0376(6) Uani 1 1 d . . . . .
S2 S 0.72706(13) 0.40115(16) 0.67778(12) 0.0462(7) Uani 1 1 d . . . . .
S3 S 0.30783(16) 0.45319(18) 0.82494(13) 0.0554(8) Uani 1 1 d . . . . .
S4 S 0.37825(13) 0.43139(13) 0.56403(11) 0.0377(5) Uani 1 1 d . . . . .
S5 S 0.58021(12) 0.09777(14) 0.95387(11) 0.0389(6) Uani 1 1 d . . . . .
S6 S 0.30525(12) 0.11489(14) 0.88271(12) 0.0393(6) Uani 1 1 d . . . . .
S7 S 0.67470(12) 0.08653(14) 0.63603(12) 0.0392(6) Uani 1 1 d . . . . .
S8 S 0.40790(13) 0.10559(14) 0.53913(11) 0.0393(6) Uani 1 1 d . . . . .
F1 F 0.6186(3) 0.3564(3) 0.9631(3) 0.0480(15) Uani 1 1 d . . . . .
F2 F 0.5433(3) 0.4390(3) 0.9289(3) 0.0449(14) Uani 1 1 d . . . . .
F3 F 0.6300(3) 0.5075(3) 0.8979(3) 0.0444(14) Uani 1 1 d . . . . .
F4 F 0.7053(3) 0.4253(3) 0.9324(3) 0.0465(15) Uani 1 1 d . . . . .
F5 F 0.6270(3) 0.4649(4) 0.9989(3) 0.0565(18) Uani 1 1 d . . . . .
F6 F 0.7880(3) 0.3934(4) 0.7311(3) 0.0581(18) Uani 1 1 d . . . . .
F7 F 0.7229(4) 0.4821(3) 0.6942(3) 0.0586(18) Uani 1 1 d . . . . .
F8 F 0.6704(3) 0.4118(4) 0.6209(3) 0.0617(19) Uani 1 1 d . . . . .
F9 F 0.7354(3) 0.3215(4) 0.6571(3) 0.0582(18) Uani 1 1 d . . . . .
F10 F 0.7833(4) 0.4201(4) 0.6252(3) 0.069(2) Uani 1 1 d . . . . .
F11 F 0.3716(4) 0.4531(5) 0.8738(3) 0.084(3) Uani 1 1 d . . . . .
F12 F 0.3285(4) 0.5294(4) 0.7982(4) 0.074(2) Uani 1 1 d . . . . .
F13 F 0.2404(3) 0.4561(5) 0.7797(3) 0.076(2) Uani 1 1 d . . . . .
F14 F 0.2831(4) 0.3802(5) 0.8535(4) 0.080(2) Uani 1 1 d . . . . .
F15 F 0.2662(5) 0.4908(5) 0.8803(3) 0.098(3) Uani 1 1 d . . . . .
F16 F 0.4593(3) 0.4308(3) 0.5568(3) 0.0430(14) Uani 1 1 d . . . . .
F17 F 0.3823(3) 0.5117(3) 0.5866(3) 0.0482(15) Uani 1 1 d . . . . .
F18 F 0.2973(3) 0.4342(3) 0.5654(3) 0.0468(14) Uani 1 1 d . . . . .
F19 F 0.3749(3) 0.3535(3) 0.5360(3) 0.0475(15) Uani 1 1 d . . . . .
F20 F 0.3720(3) 0.4580(4) 0.4898(3) 0.0556(17) Uani 1 1 d . . . . .
F21 F 0.6162(3) 0.1723(3) 0.9616(3) 0.0435(14) Uani 1 1 d . . . . .
F22 F 0.6257(3) 0.0818(3) 0.8917(3) 0.0445(14) Uani 1 1 d . . . . .
F23 F 0.5491(3) 0.0204(3) 0.9493(3) 0.0511(16) Uani 1 1 d . . . . .
F24 F 0.5392(3) 0.1110(3) 1.0200(3) 0.0489(15) Uani 1 1 d . . . . .
F25 F 0.6403(3) 0.0662(4) 0.9989(3) 0.0620(19) Uani 1 1 d . . . . .
F26 F 0.3097(3) 0.1276(4) 0.9602(3) 0.0564(17) Uani 1 1 d . . . . .
F27 F 0.3266(3) 0.0357(3) 0.8940(3) 0.0458(14) Uani 1 1 d . . . . .
F28 F 0.2952(3) 0.0994(3) 0.8058(3) 0.0439(14) Uani 1 1 d . . . . .
F29 F 0.2777(3) 0.1923(3) 0.8710(3) 0.0535(16) Uani 1 1 d . . . . .
F30 F 0.2279(3) 0.0913(4) 0.8906(3) 0.0556(17) Uani 1 1 d . . . . .
F31 F 0.6737(3) 0.0702(3) 0.7132(3) 0.0442(14) Uani 1 1 d . . . . .
F32 F 0.7105(3) 0.1597(3) 0.6500(3) 0.0526(16) Uani 1 1 d . . . . .
F33 F 0.6808(3) 0.0995(4) 0.5586(3) 0.0566(17) Uani 1 1 d . . . . .
F34 F 0.6453(3) 0.0103(3) 0.6227(3) 0.0509(16) Uani 1 1 d . . . . .
F35 F 0.7485(3) 0.0523(4) 0.6356(3) 0.0582(17) Uani 1 1 d . . . . .
F36 F 0.4283(3) 0.0252(3) 0.5467(3) 0.0453(14) Uani 1 1 d . . . . .
F37 F 0.4578(3) 0.1108(3) 0.4777(3) 0.0491(15) Uani 1 1 d . . . . .
F38 F 0.3835(3) 0.1843(3) 0.5271(3) 0.0515(16) Uani 1 1 d . . . . .
F39 F 0.3547(3) 0.0976(4) 0.5959(3) 0.0541(17) Uani 1 1 d . . . . .
F40 F 0.3488(3) 0.0823(4) 0.4882(3) 0.0633(19) Uani 1 1 d . . . . .
C34 C 0.5631(4) 0.3122(4) 0.7685(4) 0.0218(16) Uani 1 1 d . . . . .
C35 C 0.5691(4) 0.3429(4) 0.8310(4) 0.0250(17) Uani 1 1 d . . . . .
H35 H 0.537461 0.330534 0.864047 0.030 Uiso 1 1 calc R U . . .
C36 C 0.6196(4) 0.3905(5) 0.8455(4) 0.0280(18) Uani 1 1 d . . . . .
C37 C 0.6682(4) 0.4092(5) 0.8003(4) 0.0287(18) Uani 1 1 d . . . . .
H37 H 0.703883 0.441462 0.811591 0.034 Uiso 1 1 calc R U . . .
C38 C 0.6632(4) 0.3800(5) 0.7392(4) 0.0286(19) Uani 1 1 d . . . . .
C39 C 0.6114(4) 0.3319(5) 0.7220(4) 0.0274(18) Uani 1 1 d . . . . .
H39 H 0.609052 0.312564 0.678578 0.033 Uiso 1 1 calc R U . . .
C40 C 0.4361(4) 0.3193(5) 0.7288(4) 0.0273(18) Uani 1 1 d . . . . .
C41 C 0.3974(4) 0.3519(5) 0.7776(4) 0.031(2) Uani 1 1 d . . . . .
H41 H 0.400333 0.335902 0.822176 0.038 Uiso 1 1 calc R U . . .
C42 C 0.3544(5) 0.4085(5) 0.7600(5) 0.036(2) Uani 1 1 d . . . . .
C43 C 0.3464(4) 0.4335(5) 0.6963(4) 0.033(2) Uani 1 1 d . . . . .
H43 H 0.315805 0.470944 0.685376 0.039 Uiso 1 1 calc R U . . .
C44 C 0.3857(4) 0.4009(5) 0.6487(4) 0.0295(19) Uani 1 1 d . . . . .
C45 C 0.4297(4) 0.3452(4) 0.6645(4) 0.0236(17) Uani 1 1 d . . . . .
H45 H 0.455981 0.324475 0.630610 0.028 Uiso 1 1 calc R U . . .
C46 C 0.4760(4) 0.2116(4) 0.8122(4) 0.0237(16) Uani 1 1 d . . . . .
C47 C 0.5279(4) 0.1822(5) 0.8533(4) 0.0251(17) Uani 1 1 d . . . . .
H47 H 0.574685 0.194679 0.847375 0.030 Uiso 1 1 calc R U . . .
C48 C 0.5108(4) 0.1351(5) 0.9024(4) 0.0278(18) Uani 1 1 d . . . . .
C49 C 0.4438(5) 0.1137(5) 0.9133(4) 0.033(2) Uani 1 1 d . . . . .
H49 H 0.433277 0.081466 0.947546 0.039 Uiso 1 1 calc R U . . .
C50 C 0.3935(4) 0.1416(5) 0.8722(4) 0.0292(19) Uani 1 1 d . . . . .
C51 C 0.4084(4) 0.1895(5) 0.8220(4) 0.0284(18) Uani 1 1 d . . . . .
H51 H 0.372213 0.207230 0.794225 0.034 Uiso 1 1 calc R U . . .
C52 C 0.5120(4) 0.2061(4) 0.6896(4) 0.0239(17) Uani 1 1 d . . . . .
C53 C 0.5766(4) 0.1751(4) 0.6853(4) 0.0244(17) Uani 1 1 d . . . . .
H53 H 0.612099 0.188252 0.716092 0.029 Uiso 1 1 calc R U . . .
C54 C 0.5903(4) 0.1259(5) 0.6375(4) 0.031(2) Uani 1 1 d . . . . .
C55 C 0.5409(5) 0.1046(5) 0.5905(4) 0.0308(19) Uani 1 1 d . . . . .
H55 H 0.551387 0.072514 0.556129 0.037 Uiso 1 1 calc R U . . .
C56 C 0.4760(4) 0.1322(5) 0.5964(4) 0.0282(19) Uani 1 1 d . . . . .
C57 C 0.4612(4) 0.1826(4) 0.6449(4) 0.0241(17) Uani 1 1 d . . . . .
H57 H 0.415895 0.200934 0.647283 0.029 Uiso 1 1 calc R U . . .
B1 B 0.4967(4) 0.2621(5) 0.7497(4) 0.0231(18) Uani 1 1 d . . . . .
C1 C 0.5234(6) 0.9034(6) 0.8039(5) 0.046(3) Uani 1 1 d . . . . .
H1A H 0.505207 0.856401 0.815266 0.055 Uiso 1 1 calc R U . . .
H1B H 0.565006 0.913050 0.831797 0.055 Uiso 1 1 calc R U . . .
C2 C 0.5395(6) 0.9086(6) 0.7269(5) 0.047(3) Uani 1 1 d . . . . .
H2A H 0.588723 0.919152 0.720241 0.056 Uiso 1 1 calc R U . . .
H2B H 0.527433 0.864310 0.703490 0.056 Uiso 1 1 calc R U . . .
C3 C 0.4944(6) 0.9683(6) 0.7031(5) 0.048(3) Uani 1 1 d . . . . .
H3 H 0.509814 0.990679 0.661174 0.058 Uiso 1 1 calc R U . . .
C4 C 0.4202(6) 0.9464(7) 0.7011(6) 0.054(3) Uani 1 1 d . . . . .
H4A H 0.413970 0.901332 0.677180 0.065 Uiso 1 1 calc R U . . .
H4B H 0.391027 0.982717 0.679292 0.065 Uiso 1 1 calc R U . . .
C5 C 0.4028(6) 0.9385(6) 0.7746(6) 0.053(3) Uani 1 1 d . . . . .
H5A H 0.390148 0.889332 0.784921 0.064 Uiso 1 1 calc R U . . .
H5B H 0.364253 0.969795 0.786220 0.064 Uiso 1 1 calc R U . . .
C6 C 0.4695(6) 0.9599(6) 0.8122(5) 0.051(3) Uani 1 1 d . . . . .
H6 H 0.463368 0.976152 0.858816 0.061 Uiso 1 1 calc R U . . .
C7 C 0.4973(6) 1.0174(6) 0.7635(6) 0.054(3) Uani 1 1 d . . . . .
H7A H 0.466193 1.058415 0.758532 0.065 Uiso 1 1 calc R U . . .
H7B H 0.544581 1.033152 0.775429 0.065 Uiso 1 1 calc R U . . .

loop_
_atom_site_aniso_label
_atom_site_aniso_U_11
_atom_site_aniso_U_22
_atom_site_aniso_U_33
_atom_site_aniso_U_23
_atom_site_aniso_U_13
_atom_site_aniso_U_12
Rh1 0.0395(4) 0.0299(4) 0.0283(3) -0.0006(3) 0.0016(3) -0.0004(3)
P1 0.0302(11) 0.0336(13) 0.0255(10) 0.0014(9) 0.0020(8) -0.0003(10)
P2 0.0284(11) 0.0324(12) 0.0266(10) -0.0023(10) 0.0022(8) -0.0014(10)
C8 0.031(5) 0.037(5) 0.042(5) -0.002(4) 0.003(4) 0.003(4)
C9 0.038(5) 0.035(5) 0.036(5) 0.002(4) 0.000(4) -0.002(4)
C10 0.028(4) 0.045(6) 0.030(4) 0.004(4) 0.001(3) 0.004(4)
C11 0.032(5) 0.061(7) 0.034(5) 0.011(5) 0.001(4) -0.006(5)
C12 0.032(5) 0.065(8) 0.046(6) -0.007(5) -0.007(4) -0.009(5)
C13 0.034(5) 0.087(9) 0.038(5) 0.008(6) -0.005(4) -0.003(6)
C14 0.039(6) 0.084(9) 0.038(5) 0.023(6) -0.006(4) -0.008(6)
C15 0.033(5) 0.063(7) 0.044(5) 0.016(5) 0.004(4) -0.006(5)
C16 0.024(4) 0.035(5) 0.034(4) 0.003(4) 0.001(3) -0.002(4)
C17 0.038(5) 0.044(6) 0.042(5) -0.002(5) -0.005(4) 0.005(5)
C18 0.032(5) 0.064(7) 0.043(5) -0.011(5) 0.004(4) 0.009(5)
C19 0.031(5) 0.052(7) 0.052(6) -0.011(5) -0.004(4) 0.005(5)
C20 0.035(6) 0.072(9) 0.053(6) -0.015(6) -0.008(5) 0.001(6)
C21 0.035(5) 0.048(6) 0.034(5) -0.006(4) -0.004(4) 0.004(5)
C22 0.027(4) 0.042(6) 0.033(4) 0.002(4) 0.002(3) -0.004(4)
C23 0.045(6) 0.049(7) 0.048(6) 0.011(5) 0.004(5) 0.007(5)
C24 0.039(6) 0.053(7) 0.064(7) 0.008(6) 0.005(5) 0.012(5)
C25 0.028(5) 0.062(8) 0.057(6) -0.009(6) -0.002(4) 0.001(5)
C26 0.037(6) 0.061(8) 0.084(8) 0.030(7) 0.007(6) -0.002(6)
C27 0.031(5) 0.045(7) 0.074(7) 0.006(6) 0.003(5) 0.001(5)
C28 0.028(4) 0.042(6) 0.028(4) 0.001(4) 0.000(3) -0.003(4)
C29 0.040(5) 0.064(7) 0.029(5) -0.006(5) -0.005(4) 0.005(5)
C30 0.034(5) 0.065(8) 0.032(5) -0.005(5) -0.003(4) -0.002(5)
C31 0.034(5) 0.062(7) 0.033(5) 0.002(5) -0.006(4) -0.007(5)
C32 0.030(5) 0.058(7) 0.043(5) -0.008(5) -0.005(4) 0.011(5)
C33 0.027(5) 0.054(6) 0.033(5) -0.002(5) -0.004(4) 0.000(5)
S1 0.0381(12) 0.0409(14) 0.0340(11) -0.0126(10) 0.0037(9) -0.0126(11)
S2 0.0413(14) 0.0596(18) 0.0380(12) -0.0016(12) 0.0078(10) -0.0231(13)
S3 0.0568(17) 0.068(2) 0.0411(13) -0.0019(14) 0.0048(12) 0.0341(15)
S4 0.0412(13) 0.0357(13) 0.0363(12) 0.0070(10) 0.0025(9) 0.0128(11)
S5 0.0384(13) 0.0397(14) 0.0380(12) 0.0155(11) -0.0101(9) -0.0044(11)
S6 0.0285(11) 0.0408(14) 0.0488(13) 0.0028(11) 0.0018(10) -0.0106(10)
S7 0.0343(12) 0.0386(14) 0.0447(13) -0.0029(11) 0.0016(10) 0.0156(10)
S8 0.0430(13) 0.0387(14) 0.0354(12) -0.0131(10) -0.0127(10) 0.0007(11)
F1 0.059(4) 0.057(4) 0.029(3) -0.003(3) 0.001(2) -0.012(3)
F2 0.036(3) 0.049(4) 0.050(3) -0.021(3) 0.010(2) -0.006(3)
F3 0.037(3) 0.034(3) 0.062(4) -0.016(3) 0.006(3) -0.010(3)
F4 0.035(3) 0.068(4) 0.036(3) -0.011(3) -0.008(2) -0.007(3)
F5 0.058(4) 0.065(4) 0.047(3) -0.030(3) 0.013(3) -0.027(3)
F6 0.030(3) 0.090(5) 0.055(4) -0.006(4) 0.005(3) -0.022(3)
F7 0.072(5) 0.052(4) 0.052(4) 0.003(3) 0.008(3) -0.030(3)
F8 0.069(4) 0.081(5) 0.035(3) 0.016(3) 0.001(3) -0.030(4)
F9 0.049(4) 0.068(5) 0.059(4) -0.018(3) 0.023(3) -0.014(3)
F10 0.072(5) 0.086(5) 0.050(4) -0.008(4) 0.023(3) -0.040(4)
F11 0.101(6) 0.100(6) 0.048(4) -0.025(4) -0.019(4) 0.062(5)
F12 0.107(6) 0.042(4) 0.074(5) -0.013(4) 0.014(4) 0.028(4)
F13 0.043(4) 0.125(7) 0.061(4) 0.016(4) 0.015(3) 0.047(4)
F14 0.069(5) 0.108(7) 0.064(4) 0.005(4) 0.034(4) 0.034(5)
F15 0.115(7) 0.133(8) 0.048(4) -0.004(4) 0.009(4) 0.090(6)
F16 0.040(3) 0.044(3) 0.046(3) 0.016(3) 0.012(2) 0.012(3)
F17 0.054(4) 0.035(3) 0.056(3) 0.012(3) 0.006(3) 0.017(3)
F18 0.039(3) 0.057(4) 0.044(3) 0.006(3) -0.008(2) 0.015(3)
F19 0.062(4) 0.049(4) 0.031(3) 0.001(3) -0.005(2) 0.013(3)
F20 0.070(4) 0.059(4) 0.038(3) 0.017(3) 0.002(3) 0.018(3)
F21 0.043(3) 0.047(4) 0.040(3) 0.010(3) -0.019(2) -0.015(3)
F22 0.037(3) 0.038(3) 0.058(3) 0.015(3) -0.008(3) 0.013(3)
F23 0.051(4) 0.038(3) 0.063(4) 0.025(3) -0.010(3) -0.004(3)
F24 0.055(4) 0.059(4) 0.032(3) 0.008(3) -0.011(2) -0.017(3)
F25 0.049(4) 0.076(5) 0.059(4) 0.026(4) -0.025(3) -0.005(4)
F26 0.047(4) 0.074(5) 0.049(3) -0.011(3) 0.016(3) -0.025(3)
F27 0.034(3) 0.043(3) 0.060(4) 0.012(3) -0.005(3) -0.013(3)
F28 0.037(3) 0.043(3) 0.051(3) 0.003(3) -0.009(2) -0.016(3)
F29 0.028(3) 0.045(4) 0.088(5) 0.010(3) 0.012(3) -0.003(3)
F30 0.030(3) 0.060(4) 0.076(4) 0.006(3) 0.007(3) -0.014(3)
F31 0.040(3) 0.049(4) 0.043(3) -0.001(3) -0.008(2) 0.020(3)
F32 0.030(3) 0.050(4) 0.078(4) -0.001(3) 0.002(3) 0.012(3)
F33 0.048(4) 0.071(5) 0.052(3) 0.005(3) 0.017(3) 0.028(3)
F34 0.059(4) 0.035(3) 0.059(4) -0.011(3) -0.001(3) 0.020(3)
F35 0.041(3) 0.064(4) 0.069(4) 0.000(3) -0.002(3) 0.028(3)
F36 0.060(4) 0.030(3) 0.044(3) -0.009(3) -0.012(3) -0.006(3)
F37 0.066(4) 0.050(4) 0.031(3) -0.009(3) -0.008(3) 0.002(3)
F38 0.054(4) 0.049(4) 0.050(3) -0.009(3) -0.025(3) 0.020(3)
F39 0.038(3) 0.065(4) 0.059(4) -0.026(3) -0.008(3) -0.012(3)
F40 0.062(4) 0.070(5) 0.056(4) -0.027(3) -0.032(3) 0.002(4)
C34 0.019(4) 0.012(4) 0.033(4) 0.002(3) -0.006(3) 0.004(3)
C35 0.025(4) 0.024(4) 0.026(4) 0.001(3) 0.001(3) 0.001(3)
C36 0.035(5) 0.021(4) 0.028(4) -0.001(4) -0.002(3) -0.003(4)
C37 0.025(4) 0.027(5) 0.034(4) 0.001(4) -0.004(3) -0.005(4)
C38 0.029(4) 0.028(5) 0.029(4) 0.005(4) 0.003(3) -0.006(4)
C39 0.027(4) 0.028(5) 0.027(4) 0.001(4) -0.005(3) -0.001(4)
C40 0.025(4) 0.024(4) 0.032(4) -0.001(4) -0.001(3) -0.001(4)
C41 0.027(4) 0.039(5) 0.027(4) -0.002(4) -0.002(3) 0.005(4)
C42 0.031(5) 0.039(6) 0.038(5) -0.008(4) 0.005(4) 0.014(4)
C43 0.029(4) 0.029(5) 0.040(5) 0.005(4) -0.009(4) 0.010(4)
C44 0.030(4) 0.028(5) 0.030(4) 0.003(4) -0.001(3) 0.002(4)
C45 0.020(4) 0.017(4) 0.035(4) -0.005(3) 0.003(3) -0.003(3)
C46 0.024(4) 0.019(4) 0.028(4) -0.006(3) 0.000(3) -0.001(3)
C47 0.022(4) 0.026(4) 0.027(4) -0.001(3) -0.002(3) -0.005(3)
C48 0.028(4) 0.024(5) 0.030(4) 0.001(4) -0.003(3) -0.005(4)
C49 0.034(5) 0.036(5) 0.030(4) -0.001(4) 0.003(4) -0.007(4)
C50 0.025(4) 0.028(5) 0.035(4) -0.004(4) -0.002(3) -0.004(4)
C51 0.026(4) 0.028(5) 0.031(4) -0.003(4) -0.003(3) -0.005(4)
C52 0.026(4) 0.023(4) 0.022(4) -0.002(3) -0.001(3) -0.002(3)
C53 0.025(4) 0.024(4) 0.024(4) -0.002(3) 0.000(3) 0.003(3)
C54 0.025(4) 0.036(5) 0.032(4) 0.011(4) 0.001(3) 0.011(4)
C55 0.044(5) 0.022(5) 0.026(4) -0.002(4) 0.002(4) 0.008(4)
C56 0.032(5) 0.028(5) 0.024(4) -0.004(4) -0.006(3) 0.002(4)
C57 0.025(4) 0.022(4) 0.025(4) -0.002(3) -0.005(3) -0.001(3)
B1 0.018(4) 0.023(4) 0.027(4) 0.004(4) 0.000(3) 0.007(4)
C1 0.060(7) 0.030(6) 0.046(6) -0.001(5) -0.015(5) -0.001(5)
C2 0.049(6) 0.041(6) 0.051(6) -0.002(5) -0.003(5) -0.008(5)
C3 0.056(7) 0.038(6) 0.049(6) 0.011(5) -0.005(5) -0.001(5)
C4 0.054(7) 0.046(7) 0.062(7) 0.013(6) -0.003(5) -0.004(6)
C5 0.055(7) 0.045(7) 0.059(7) -0.009(6) -0.004(5) 0.004(6)
C6 0.059(7) 0.046(7) 0.047(6) -0.001(5) -0.004(5) 0.009(6)
C7 0.069(8) 0.030(6) 0.063(7) 0.004(5) 0.002(6) 0.004(5)

loop_
_atom_type_symbol
_atom_type_description
_atom_type_scat_dispersion_real
_atom_type_scat_dispersion_imag
_atom_type_scat_source
C C 0.0181 0.0091 'International Tables Vol C Tables 4.2.6.8 and 6.1.1.4'
H H 0.0000 0.0000 'International Tables Vol C Tables 4.2.6.8 and 6.1.1.4'
B B 0.0090 0.0039 'International Tables Vol C Tables 4.2.6.8 and 6.1.1.4'
F F 0.0727 0.0534 'International Tables Vol C Tables 4.2.6.8 and 6.1.1.4'
P P 0.2955 0.4335 'International Tables Vol C Tables 4.2.6.8 and 6.1.1.4'
S S 0.3331 0.5567 'International Tables Vol C Tables 4.2.6.8 and 6.1.1.4'
Rh Rh 0.0927 3.6045 'International Tables Vol C Tables 4.2.6.8 and 6.1.1.4'

loop_
_exptl_crystal_face_index_h
_exptl_crystal_face_index_k
_exptl_crystal_face_index_l
_exptl_crystal_face_perp_dist
0 1 -13 0.0610
-4 5 11 0.0660
-4 -2 12 0.0586
7 5 9 0.0592
10 7 1 0.0575
1 -3 12 0.0612
-6 10 -4 0.0513
-8 -5 10 0.0697
8 5 -9 0.0674
1 0 -13 0.0590
-10 -7 0 0.0623
1 -4 12 0.0643
-7 9 5 0.0609
-7 10 -4 0.0525
7 -10 0 0.0524

loop_
_geom_angle_atom_site_label_1
_geom_angle_atom_site_label_2
_geom_angle_atom_site_label_3
_geom_angle
_geom_angle_site_symmetry_1
_geom_angle_site_symmetry_3
_geom_angle_publ_flag
P1 Rh1 P2 85.54(9) . . ?
P1 Rh1 C1 117.0(3) . . ?
P1 Rh1 C2 155.4(3) . . ?
P2 Rh1 C1 156.2(3) . . ?
P2 Rh1 C2 118.1(3) . . ?
C1 Rh1 C2 38.7(3) . . ?
C8 P1 Rh1 110.5(3) . . ?
C8 P1 C16 106.6(4) . . ?
C10 P1 Rh1 109.5(3) . . ?
C10 P1 C8 108.3(5) . . ?
C10 P1 C16 105.6(4) . . ?
C16 P1 Rh1 116.0(3) . . ?
C9 P2 Rh1 113.1(3) . . ?
C9 P2 C22 106.3(4) . . ?
C9 P2 C28 106.5(4) . . ?
C22 P2 Rh1 113.5(3) . . ?
C28 P2 Rh1 113.0(3) . . ?
C28 P2 C22 103.8(4) . . ?
P1 C8 H8A 109.2 . . ?
P1 C8 H8B 109.2 . . ?
H8A C8 H8B 107.9 . . ?
C9 C8 P1 111.9(7) . . ?
C9 C8 H8A 109.2 . . ?
C9 C8 H8B 109.2 . . ?
P2 C9 H9A 110.3 . . ?
P2 C9 H9B 110.3 . . ?
C8 C9 P2 107.0(7) . . ?
C8 C9 H9A 110.3 . . ?
C8 C9 H9B 110.3 . . ?
H9A C9 H9B 108.6 . . ?
P1 C10 H10 106.3 . . ?
C11 C10 P1 111.8(6) . . ?
C11 C10 H10 106.3 . . ?
C15 C10 P1 115.7(7) . . ?
C15 C10 H10 106.3 . . ?
C15 C10 C11 109.7(8) . . ?
C10 C11 H11A 109.7 . . ?
C10 C11 H11B 109.7 . . ?
H11A C11 H11B 108.2 . . ?
C12 C11 C10 109.7(8) . . ?
C12 C11 H11A 109.7 . . ?
C12 C11 H11B 109.7 . . ?
C11 C12 H12A 109.5 . . ?
C11 C12 H12B 109.5 . . ?
H12A C12 H12B 108.1 . . ?
C13 C12 C11 110.9(9) . . ?
C13 C12 H12A 109.5 . . ?
C13 C12 H12B 109.5 . . ?
C12 C13 H13A 109.2 . . ?
C12 C13 H13B 109.2 . . ?
C12 C13 C14 112.0(9) . . ?
H13A C13 H13B 107.9 . . ?
C14 C13 H13A 109.2 . . ?
C14 C13 H13B 109.2 . . ?
C13 C14 H14A 109.4 . . ?
C13 C14 H14B 109.4 . . ?
C13 C14 C15 111.1(8) . . ?
H14A C14 H14B 108.0 . . ?
C15 C14 H14A 109.4 . . ?
C15 C14 H14B 109.4 . . ?
C10 C15 H15A 109.9 . . ?
C10 C15 H15B 109.9 . . ?
C14 C15 C10 108.9(9) . . ?
C14 C15 H15A 109.9 . . ?
C14 C15 H15B 109.9 . . ?
H15A C15 H15B 108.3 . . ?
P1 C16 H16 107.5 . . ?
C17 C16 P1 112.1(6) . . ?
C17 C16 H16 107.5 . . ?
C17 C16 C21 111.6(8) . . ?
C21 C16 P1 110.4(6) . . ?
C21 C16 H16 107.5 . . ?
C16 C17 H17A 109.5 . . ?
C16 C17 H17B 109.5 . . ?
C16 C17 C18 110.9(8) . . ?
H17A C17 H17B 108.0 . . ?
C18 C17 H17A 109.5 . . ?
C18 C17 H17B 109.5 . . ?
C17 C18 H18A 109.3 . . ?
C17 C18 H18B 109.3 . . ?
H18A C18 H18B 108.0 . . ?
C19 C18 C17 111.6(8) . . ?
C19 C18 H18A 109.3 . . ?
C19 C18 H18B 109.3 . . ?
C18 C19 H19A 109.6 . . ?
C18 C19 H19B 109.6 . . ?
H19A C19 H19B 108.2 . . ?
C20 C19 C18 110.1(9) . . ?
C20 C19 H19A 109.6 . . ?
C20 C19 H19B 109.6 . . ?
C19 C20 H20A 109.2 . . ?
C19 C20 H20B 109.2 . . ?
C19 C20 C21 111.8(9) . . ?
H20A C20 H20B 107.9 . . ?
C21 C20 H20A 109.2 . . ?
C21 C20 H20B 109.2 . . ?
C16 C21 C20 111.6(8) . . ?
C16 C21 H21A 109.3 . . ?
C16 C21 H21B 109.3 . . ?
C20 C21 H21A 109.3 . . ?
C20 C21 H21B 109.3 . . ?
H21A C21 H21B 108.0 . . ?
P2 C22 H22 107.5 . . ?
C23 C22 P2 114.9(6) . . ?
C23 C22 H22 107.5 . . ?
C23 C22 C27 110.3(8) . . ?
C27 C22 P2 108.9(7) . . ?
C27 C22 H22 107.5 . . ?
C22 C23 H23A 109.6 . . ?
C22 C23 H23B 109.6 . . ?
H23A C23 H23B 108.1 . . ?
C24 C23 C22 110.2(8) . . ?
C24 C23 H23A 109.6 . . ?
C24 C23 H23B 109.6 . . ?
C23 C24 H24A 109.3 . . ?
C23 C24 H24B 109.3 . . ?
H24A C24 H24B 107.9 . . ?
C25 C24 C23 111.8(9) . . ?
C25 C24 H24A 109.3 . . ?
C25 C24 H24B 109.3 . . ?
C24 C25 H25A 109.3 . . ?
C24 C25 H25B 109.3 . . ?
H25A C25 H25B 107.9 . . ?
C26 C25 C24 111.8(9) . . ?
C26 C25 H25A 109.3 . . ?
C26 C25 H25B 109.3 . . ?
C25 C26 H26A 109.7 . . ?
C25 C26 H26B 109.7 . . ?
C25 C26 C27 109.8(9) . . ?
H26A C26 H26B 108.2 . . ?
C27 C26 H26A 109.7 . . ?
C27 C26 H26B 109.7 . . ?
C22 C27 C26 111.6(9) . . ?
C22 C27 H27A 109.3 . . ?
C22 C27 H27B 109.3 . . ?
C26 C27 H27A 109.3 . . ?
C26 C27 H27B 109.3 . . ?
H27A C27 H27B 108.0 . . ?
P2 C28 H28 106.6 . . ?
C29 C28 P2 114.7(7) . . ?
C29 C28 H28 106.6 . . ?
C29 C28 C33 109.4(8) . . ?
C33 C28 P2 112.5(6) . . ?
C33 C28 H28 106.6 . . ?
C28 C29 H29A 109.8 . . ?
C28 C29 H29B 109.8 . . ?
H29A C29 H29B 108.2 . . ?
C30 C29 C28 109.6(9) . . ?
C30 C29 H29A 109.8 . . ?
C30 C29 H29B 109.8 . . ?
C29 C30 H30A 109.2 . . ?
C29 C30 H30B 109.2 . . ?
H30A C30 H30B 107.9 . . ?
C31 C30 C29 112.0(8) . . ?
C31 C30 H30A 109.2 . . ?
C31 C30 H30B 109.2 . . ?
C30 C31 H31A 109.5 . . ?
C30 C31 H31B 109.5 . . ?
C30 C31 C32 110.6(8) . . ?
H31A C31 H31B 108.1 . . ?
C32 C31 H31A 109.5 . . ?
C32 C31 H31B 109.5 . . ?
C31 C32 H32A 109.3 . . ?
C31 C32 H32B 109.3 . . ?
H32A C32 H32B 107.9 . . ?
C33 C32 C31 111.8(9) . . ?
C33 C32 H32A 109.3 . . ?
C33 C32 H32B 109.3 . . ?
C28 C33 H33A 109.7 . . ?
C28 C33 H33B 109.7 . . ?
C32 C33 C28 110.0(7) . . ?
C32 C33 H33A 109.7 . . ?
C32 C33 H33B 109.7 . . ?
H33A C33 H33B 108.2 . . ?
F1 S1 C36 91.8(4) . . ?
F2 S1 F1 90.0(3) . . ?
F2 S1 F3 89.8(3) . . ?
F2 S1 F4 175.3(3) . . ?
F2 S1 C36 91.9(4) . . ?
F3 S1 F1 175.6(3) . . ?
F3 S1 F4 90.2(3) . . ?
F3 S1 C36 92.6(4) . . ?
F4 S1 F1 89.6(4) . . ?
F4 S1 C36 92.8(4) . . ?
F5 S1 F1 87.5(3) . . ?
F5 S1 F2 87.4(3) . . ?
F5 S1 F3 88.1(4) . . ?
F5 S1 F4 87.9(3) . . ?
F5 S1 C36 179.0(4) . . ?
F6 S2 C38 91.7(4) . . ?
F7 S2 F6 89.4(4) . . ?
F7 S2 F8 89.4(4) . . ?
F7 S2 F9 175.5(3) . . ?
F7 S2 F10 87.7(4) . . ?
F7 S2 C38 91.9(4) . . ?
F8 S2 F6 175.5(3) . . ?
F8 S2 F10 88.0(4) . . ?
F8 S2 C38 92.7(4) . . ?
F9 S2 F6 90.6(4) . . ?
F9 S2 F8 90.3(4) . . ?
F9 S2 F10 87.9(4) . . ?
F9 S2 C38 92.6(4) . . ?
F10 S2 F6 87.6(4) . . ?
F10 S2 C38 179.2(4) . . ?
F11 S3 F12 90.7(5) . . ?
F11 S3 F13 175.8(4) . . ?
F11 S3 F14 90.7(5) . . ?
F11 S3 F15 88.1(4) . . ?
F11 S3 C42 92.9(4) . . ?
F12 S3 C42 92.7(4) . . ?
F13 S3 F12 89.2(5) . . ?
F13 S3 F14 89.2(5) . . ?
F13 S3 C42 91.3(4) . . ?
F14 S3 F12 176.2(4) . . ?
F14 S3 C42 90.8(4) . . ?
F15 S3 F12 88.1(5) . . ?
F15 S3 F13 87.6(4) . . ?
F15 S3 F14 88.5(5) . . ?
F15 S3 C42 178.7(6) . . ?
F16 S4 F17 89.5(3) . . ?
F16 S4 C44 91.7(4) . . ?
F17 S4 C44 92.0(4) . . ?
F18 S4 F16 175.5(3) . . ?
F18 S4 F17 90.3(3) . . ?
F18 S4 F19 90.4(4) . . ?
F18 S4 F20 87.4(3) . . ?
F18 S4 C44 92.8(4) . . ?
F19 S4 F16 89.5(3) . . ?
F19 S4 F17 175.6(3) . . ?
F19 S4 C44 92.2(4) . . ?
F20 S4 F16 88.1(3) . . ?
F20 S4 F17 88.1(3) . . ?
F20 S4 F19 87.7(3) . . ?
F20 S4 C44 179.8(5) . . ?
F21 S5 F23 175.5(3) . . ?
F21 S5 F24 90.4(3) . . ?
F21 S5 C48 91.5(4) . . ?
F22 S5 F21 89.7(3) . . ?
F22 S5 F23 89.8(4) . . ?
F22 S5 F24 175.5(3) . . ?
F22 S5 C48 92.5(3) . . ?
F23 S5 C48 93.0(4) . . ?
F24 S5 F23 89.8(3) . . ?
F24 S5 C48 92.0(4) . . ?
F25 S5 F21 88.0(3) . . ?
F25 S5 F22 87.8(3) . . ?
F25 S5 F23 87.5(4) . . ?
F25 S5 F24 87.6(4) . . ?
F25 S5 C48 179.4(5) . . ?
F26 S6 F28 175.6(3) . . ?
F26 S6 F29 90.8(4) . . ?
F26 S6 C50 92.7(4) . . ?
F27 S6 F26 89.7(4) . . ?
F27 S6 F28 89.4(3) . . ?
F27 S6 F29 175.4(3) . . ?
F27 S6 F30 87.8(3) . . ?
F27 S6 C50 92.2(4) . . ?
F28 S6 C50 91.7(4) . . ?
F29 S6 F28 89.7(4) . . ?
F29 S6 C50 92.3(4) . . ?
F30 S6 F26 88.3(3) . . ?
F30 S6 F28 87.4(3) . . ?
F30 S6 F29 87.7(3) . . ?
F30 S6 C50 179.0(4) . . ?
F31 S7 C54 91.7(3) . . ?
F32 S7 F31 90.9(4) . . ?
F32 S7 F33 89.7(4) . . ?
F32 S7 F34 174.9(3) . . ?
F32 S7 C54 91.6(4) . . ?
F33 S7 F31 175.7(3) . . ?
F33 S7 C54 92.5(4) . . ?
F34 S7 F31 88.5(3) . . ?
F34 S7 F33 90.7(4) . . ?
F34 S7 C54 93.4(4) . . ?
F35 S7 F31 87.7(3) . . ?
F35 S7 F32 88.1(4) . . ?
F35 S7 F33 88.1(3) . . ?
F35 S7 F34 86.9(4) . . ?
F35 S7 C54 179.3(4) . . ?
F36 S8 F37 88.8(3) . . ?
F36 S8 F38 175.6(3) . . ?
F36 S8 C56 91.8(4) . . ?
F37 S8 C56 91.7(4) . . ?
F38 S8 F37 90.5(4) . . ?
F38 S8 C56 92.5(4) . . ?
F39 S8 F36 90.2(4) . . ?
F39 S8 F37 175.6(3) . . ?
F39 S8 F38 90.2(4) . . ?
F39 S8 F40 88.0(4) . . ?
F39 S8 C56 92.6(4) . . ?
F40 S8 F36 88.2(4) . . ?
F40 S8 F37 87.7(4) . . ?
F40 S8 F38 87.5(4) . . ?
F40 S8 C56 179.3(4) . . ?
C35 C34 C39 117.1(7) . . ?
C35 C34 B1 120.0(7) . . ?
C39 C34 B1 122.6(7) . . ?
C34 C35 H35 119.5 . . ?
C36 C35 C34 121.1(7) . . ?
C36 C35 H35 119.5 . . ?
C35 C36 S1 119.4(6) . . ?
C35 C36 C37 122.2(8) . . ?
C37 C36 S1 118.4(7) . . ?
C36 C37 H37 121.2 . . ?
C38 C37 C36 117.7(8) . . ?
C38 C37 H37 121.2 . . ?
C37 C38 S2 119.7(7) . . ?
C37 C38 C39 121.9(8) . . ?
C39 C38 S2 118.4(6) . . ?
C34 C39 C38 120.1(8) . . ?
C34 C39 H39 120.0 . . ?
C38 C39 H39 120.0 . . ?
C41 C40 B1 120.4(7) . . ?
C45 C40 C41 117.6(8) . . ?
C45 C40 B1 121.1(7) . . ?
C40 C41 H41 120.3 . . ?
C40 C41 C42 119.4(8) . . ?
C42 C41 H41 120.3 . . ?
C41 C42 S3 118.8(7) . . ?
C43 C42 S3 117.7(7) . . ?
C43 C42 C41 123.5(8) . . ?
C42 C43 H43 121.9 . . ?
C42 C43 C44 116.1(8) . . ?
C44 C43 H43 121.9 . . ?
C43 C44 S4 118.5(7) . . ?
C43 C44 C45 121.9(8) . . ?
C45 C44 S4 119.6(6) . . ?
C40 C45 C44 121.4(7) . . ?
C40 C45 H45 119.3 . . ?
C44 C45 H45 119.3 . . ?
C47 C46 B1 119.8(7) . . ?
C51 C46 C47 117.4(8) . . ?
C51 C46 B1 122.4(7) . . ?
C46 C47 H47 120.1 . . ?
C48 C47 C46 119.7(7) . . ?
C48 C47 H47 120.1 . . ?
C47 C48 S5 118.0(6) . . ?
C47 C48 C49 123.3(8) . . ?
C49 C48 S5 118.6(7) . . ?
C48 C49 H49 121.7 . . ?
C50 C49 C48 116.6(8) . . ?
C50 C49 H49 121.7 . . ?
C49 C50 S6 118.9(7) . . ?
C49 C50 C51 122.1(8) . . ?
C51 C50 S6 118.9(7) . . ?
C46 C51 C50 120.8(8) . . ?
C46 C51 H51 119.6 . . ?
C50 C51 H51 119.6 . . ?
C53 C52 B1 120.1(7) . . ?
C57 C52 C53 116.7(7) . . ?
C57 C52 B1 123.0(7) . . ?
C52 C53 H53 119.2 . . ?
C54 C53 C52 121.6(8) . . ?
C54 C53 H53 119.2 . . ?
C53 C54 S7 119.2(7) . . ?
C53 C54 C55 122.2(8) . . ?
C55 C54 S7 118.6(7) . . ?
C54 C55 H55 121.7 . . ?
C56 C55 C54 116.6(8) . . ?
C56 C55 H55 121.7 . . ?
C55 C56 S8 119.7(7) . . ?
C55 C56 C57 121.8(8) . . ?
C57 C56 S8 118.5(6) . . ?
C52 C57 C56 120.9(8) . . ?
C52 C57 H57 119.5 . . ?
C56 C57 H57 119.5 . . ?
C34 B1 C40 103.2(7) . . ?
C34 B1 C46 111.7(7) . . ?
C34 B1 C52 112.9(6) . . ?
C46 B1 C40 113.1(6) . . ?
C46 B1 C52 103.9(7) . . ?
C52 B1 C40 112.4(7) . . ?
Rh1 C1 H1A 40.7 . . ?
Rh1 C1 H1B 120.2 . . ?
H1A C1 H1B 109.2 . . ?
C2 C1 Rh1 70.9(5) . . ?
C2 C1 H1A 111.2 . . ?
C2 C1 H1B 111.2 . . ?
C6 C1 Rh1 126.9(8) . . ?
C6 C1 H1A 111.2 . . ?
C6 C1 H1B 111.2 . . ?
C6 C1 C2 102.6(8) . . ?
Rh1 C2 H2A 118.8 . . ?
Rh1 C2 H2B 41.4 . . ?
C1 C2 Rh1 70.4(5) . . ?
C1 C2 H2A 111.1 . . ?
C1 C2 H2B 111.1 . . ?
H2A C2 H2B 109.1 . . ?
C3 C2 Rh1 128.6(8) . . ?
C3 C2 C1 103.2(9) . . ?
C3 C2 H2A 111.1 . . ?
C3 C2 H2B 111.1 . . ?
C2 C3 H3 113.9 . . ?
C2 C3 C7 101.4(9) . . ?
C4 C3 C2 110.6(9) . . ?
C4 C3 H3 113.9 . . ?
C4 C3 C7 101.7(10) . . ?
C7 C3 H3 113.9 . . ?
C3 C4 H4A 111.0 . . ?
C3 C4 H4B 111.0 . . ?
C3 C4 C5 103.9(10) . . ?
H4A C4 H4B 109.0 . . ?
C5 C4 H4A 111.0 . . ?
C5 C4 H4B 111.0 . . ?
C4 C5 H5A 110.9 . . ?
C4 C5 H5B 110.9 . . ?
C4 C5 C6 104.1(9) . . ?
H5A C5 H5B 109.0 . . ?
C6 C5 H5A 110.9 . . ?
C6 C5 H5B 110.9 . . ?
C1 C6 C5 109.5(9) . . ?
C1 C6 H6 115.1 . . ?
C1 C6 C7 100.0(9) . . ?
C5 C6 H6 115.1 . . ?
C5 C6 C7 100.1(9) . . ?
C7 C6 H6 115.1 . . ?
C3 C7 C6 93.8(9) . . ?
C3 C7 H7A 113.0 . . ?
C3 C7 H7B 113.0 . . ?
C6 C7 H7A 113.0 . . ?
C6 C7 H7B 113.0 . . ?
H7A C7 H7B 110.4 . . ?

loop_
_geom_bond_atom_site_label_1
_geom_bond_atom_site_label_2
_geom_bond_distance
_geom_bond_site_symmetry_2
_geom_bond_publ_flag
Rh1 P1 2.184(2) . ?
Rh1 P2 2.195(2) . ?
Rh1 C1 2.408(10) . ?
Rh1 C2 2.416(11) . ?
P1 C8 1.840(10) . ?
P1 C10 1.834(9) . ?
P1 C16 1.863(8) . ?
P2 C9 1.842(10) . ?
P2 C22 1.847(9) . ?
P2 C28 1.844(9) . ?
C8 H8A 0.9900 . ?
C8 H8B 0.9900 . ?
C8 C9 1.538(13) . ?
C9 H9A 0.9900 . ?
C9 H9B 0.9900 . ?
C10 H10 1.0000 . ?
C10 C11 1.549(12) . ?
C10 C15 1.535(13) . ?
C11 H11A 0.9900 . ?
C11 H11B 0.9900 . ?
C11 C12 1.534(13) . ?
C12 H12A 0.9900 . ?
C12 H12B 0.9900 . ?
C12 C13 1.501(15) . ?
C13 H13A 0.9900 . ?
C13 H13B 0.9900 . ?
C13 C14 1.529(13) . ?
C14 H14A 0.9900 . ?
C14 H14B 0.9900 . ?
C14 C15 1.534(14) . ?
C15 H15A 0.9900 . ?
C15 H15B 0.9900 . ?
C16 H16 1.0000 . ?
C16 C17 1.517(13) . ?
C16 C21 1.518(12) . ?
C17 H17A 0.9900 . ?
C17 H17B 0.9900 . ?
C17 C18 1.534(13) . ?
C18 H18A 0.9900 . ?
C18 H18B 0.9900 . ?
C18 C19 1.511(14) . ?
C19 H19A 0.9900 . ?
C19 H19B 0.9900 . ?
C19 C20 1.500(15) . ?
C20 H20A 0.9900 . ?
C20 H20B 0.9900 . ?
C20 C21 1.540(13) . ?
C21 H21A 0.9900 . ?
C21 H21B 0.9900 . ?
C22 H22 1.0000 . ?
C22 C23 1.533(14) . ?
C22 C27 1.541(14) . ?
C23 H23A 0.9900 . ?
C23 H23B 0.9900 . ?
C23 C24 1.530(14) . ?
C24 H24A 0.9900 . ?
C24 H24B 0.9900 . ?
C24 C25 1.525(16) . ?
C25 H25A 0.9900 . ?
C25 H25B 0.9900 . ?
C25 C26 1.521(15) . ?
C26 H26A 0.9900 . ?
C26 H26B 0.9900 . ?
C26 C27 1.547(13) . ?
C27 H27A 0.9900 . ?
C27 H27B 0.9900 . ?
C28 H28 1.0000 . ?
C28 C29 1.547(13) . ?
C28 C33 1.548(12) . ?
C29 H29A 0.9900 . ?
C29 H29B 0.9900 . ?
C29 C30 1.546(13) . ?
C30 H30A 0.9900 . ?
C30 H30B 0.9900 . ?
C30 C31 1.524(13) . ?
C31 H31A 0.9900 . ?
C31 H31B 0.9900 . ?
C31 C32 1.538(14) . ?
C32 H32A 0.9900 . ?
C32 H32B 0.9900 . ?
C32 C33 1.522(13) . ?
C33 H33A 0.9900 . ?
C33 H33B 0.9900 . ?
S1 F1 1.591(7) . ?
S1 F2 1.581(6) . ?
S1 F3 1.581(6) . ?
S1 F4 1.582(6) . ?
S1 F5 1.576(6) . ?
S1 C36 1.826(8) . ?
S2 F6 1.585(7) . ?
S2 F7 1.577(7) . ?
S2 F8 1.583(7) . ?
S2 F9 1.581(7) . ?
S2 F10 1.585(6) . ?
S2 C38 1.824(8) . ?
S3 F11 1.562(8) . ?
S3 F12 1.601(8) . ?
S3 F13 1.578(7) . ?
S3 F14 1.582(9) . ?
S3 F15 1.569(7) . ?
S3 C42 1.823(9) . ?
S4 F16 1.588(6) . ?
S4 F17 1.595(7) . ?
S4 F18 1.575(6) . ?
S4 F19 1.587(7) . ?
S4 F20 1.582(6) . ?
S4 C44 1.807(9) . ?
S5 F21 1.588(6) . ?
S5 F22 1.584(6) . ?
S5 F23 1.593(6) . ?
S5 F24 1.593(6) . ?
S5 F25 1.579(6) . ?
S5 C48 1.824(9) . ?
S6 F26 1.582(6) . ?
S6 F27 1.578(7) . ?
S6 F28 1.586(6) . ?
S6 F29 1.582(7) . ?
S6 F30 1.581(6) . ?
S6 C50 1.809(9) . ?
S7 F31 1.588(6) . ?
S7 F32 1.578(7) . ?
S7 F33 1.588(6) . ?
S7 F34 1.578(7) . ?
S7 F35 1.576(6) . ?
S7 C54 1.806(8) . ?
S8 F36 1.586(6) . ?
S8 F37 1.598(6) . ?
S8 F38 1.587(7) . ?
S8 F39 1.572(7) . ?
S8 F40 1.584(6) . ?
S8 C56 1.806(9) . ?
C34 C35 1.391(11) . ?
C34 C39 1.397(11) . ?
C34 B1 1.642(12) . ?
C35 H35 0.9500 . ?
C35 C36 1.361(12) . ?
C36 C37 1.377(12) . ?
C37 H37 0.9500 . ?
C37 C38 1.352(12) . ?
C38 C39 1.397(12) . ?
C39 H39 0.9500 . ?
C40 C41 1.399(11) . ?
C40 C45 1.389(12) . ?
C40 B1 1.651(12) . ?
C41 H41 0.9500 . ?
C41 C42 1.402(13) . ?
C42 C43 1.377(13) . ?
C43 H43 0.9500 . ?
C43 C44 1.389(12) . ?
C44 C45 1.393(12) . ?
C45 H45 0.9500 . ?
C46 C47 1.405(11) . ?
C46 C51 1.398(11) . ?
C46 B1 1.645(12) . ?
C47 H47 0.9500 . ?
C47 C48 1.384(12) . ?
C48 C49 1.388(12) . ?
C49 H49 0.9500 . ?
C49 C50 1.370(13) . ?
C50 C51 1.398(12) . ?
C51 H51 0.9500 . ?
C52 C53 1.393(11) . ?
C52 C57 1.392(11) . ?
C52 B1 1.647(12) . ?
C53 H53 0.9500 . ?
C53 C54 1.374(12) . ?
C54 C55 1.392(13) . ?
C55 H55 0.9500 . ?
C55 C56 1.375(12) . ?
C56 C57 1.405(11) . ?
C57 H57 0.9500 . ?
C1 H1A 0.9900 . ?
C1 H1B 0.9900 . ?
C1 C2 1.597(14) . ?
C1 C6 1.515(15) . ?
C2 H2A 0.9900 . ?
C2 H2B 0.9900 . ?
C2 C3 1.505(15) . ?
C3 H3 1.0000 . ?
C3 C4 1.501(15) . ?
C3 C7 1.536(16) . ?
C4 H4A 0.9900 . ?
C4 H4B 0.9900 . ?
C4 C5 1.538(15) . ?
C5 H5A 0.9900 . ?
C5 H5B 0.9900 . ?
C5 C6 1.540(15) . ?
C6 H6 1.0000 . ?
C6 C7 1.576(15) . ?
C7 H7A 0.9900 . ?
C7 H7B 0.9900 . ?

loop_
_geom_torsion_atom_site_label_1
_geom_torsion_atom_site_label_2
_geom_torsion_atom_site_label_3
_geom_torsion_atom_site_label_4
_geom_torsion
_geom_torsion_site_symmetry_1
_geom_torsion_site_symmetry_2
_geom_torsion_site_symmetry_3
_geom_torsion_site_symmetry_4
_geom_torsion_publ_flag
Rh1 P1 C8 C9 -32.1(7) . . . . ?
Rh1 P1 C10 C11 -51.8(8) . . . . ?
Rh1 P1 C10 C15 -178.3(6) . . . . ?
Rh1 P1 C16 C17 -72.5(7) . . . . ?
Rh1 P1 C16 C21 52.5(7) . . . . ?
Rh1 P2 C9 C8 -28.8(7) . . . . ?
Rh1 P2 C22 C23 78.3(8) . . . . ?
Rh1 P2 C22 C27 -46.0(8) . . . . ?
Rh1 P2 C28 C29 -176.4(6) . . . . ?
Rh1 P2 C28 C33 -50.5(8) . . . . ?
Rh1 C1 C2 C3 126.6(8) . . . . ?
Rh1 C1 C6 C5 -7.9(13) . . . . ?
Rh1 C1 C6 C7 -112.5(9) . . . . ?
Rh1 C2 C3 C4 3.6(14) . . . . ?
Rh1 C2 C3 C7 110.9(9) . . . . ?
P1 C8 C9 P2 36.9(8) . . . . ?
P1 C10 C11 C12 170.3(8) . . . . ?
P1 C10 C15 C14 -172.5(7) . . . . ?
P1 C16 C17 C18 178.1(7) . . . . ?
P1 C16 C21 C20 -178.1(8) . . . . ?
P2 C22 C23 C24 -180.0(8) . . . . ?
P2 C22 C27 C26 -176.0(8) . . . . ?
P2 C28 C29 C30 -173.8(6) . . . . ?
P2 C28 C33 C32 171.7(7) . . . . ?
C8 P1 C10 C11 68.8(8) . . . . ?
C8 P1 C10 C15 -57.7(8) . . . . ?
C8 P1 C16 C17 163.9(7) . . . . ?
C8 P1 C16 C21 -71.0(8) . . . . ?
C9 P2 C22 C23 -46.6(9) . . . . ?
C9 P2 C22 C27 -170.9(7) . . . . ?
C9 P2 C28 C29 -51.7(8) . . . . ?
C9 P2 C28 C33 74.2(8) . . . . ?
C10 P1 C8 C9 -152.0(6) . . . . ?
C10 P1 C16 C17 48.9(8) . . . . ?
C10 P1 C16 C21 173.9(7) . . . . ?
C10 C11 C12 C13 57.2(12) . . . . ?
C11 C10 C15 C14 59.9(11) . . . . ?
C11 C12 C13 C14 -55.4(13) . . . . ?
C12 C13 C14 C15 55.9(14) . . . . ?
C13 C14 C15 C10 -57.5(13) . . . . ?
C15 C10 C11 C12 -59.9(12) . . . . ?
C16 P1 C8 C9 94.8(7) . . . . ?
C16 P1 C10 C11 -177.3(7) . . . . ?
C16 P1 C10 C15 56.1(8) . . . . ?
C16 C17 C18 C19 -56.5(12) . . . . ?
C17 C16 C21 C20 -52.7(12) . . . . ?
C17 C18 C19 C20 57.6(13) . . . . ?
C18 C19 C20 C21 -56.4(13) . . . . ?
C19 C20 C21 C16 54.5(13) . . . . ?
C21 C16 C17 C18 53.7(11) . . . . ?
C22 P2 C9 C8 96.3(7) . . . . ?
C22 P2 C28 C29 60.3(8) . . . . ?
C22 P2 C28 C33 -173.8(7) . . . . ?
C22 C23 C24 C25 56.5(13) . . . . ?
C23 C22 C27 C26 57.0(12) . . . . ?
C23 C24 C25 C26 -56.6(13) . . . . ?
C24 C25 C26 C27 55.3(13) . . . . ?
C25 C26 C27 C22 -56.0(14) . . . . ?
C27 C22 C23 C24 -56.4(12) . . . . ?
C28 P2 C9 C8 -153.4(6) . . . . ?
C28 P2 C22 C23 -158.7(8) . . . . ?
C28 P2 C22 C27 77.0(8) . . . . ?
C28 C29 C30 C31 -57.1(12) . . . . ?
C29 C28 C33 C32 -59.5(11) . . . . ?
C29 C30 C31 C32 54.6(13) . . . . ?
C30 C31 C32 C33 -55.1(12) . . . . ?
C31 C32 C33 C28 57.8(11) . . . . ?
C33 C28 C29 C30 58.7(10) . . . . ?
S1 C36 C37 C38 -178.5(7) . . . . ?
S2 C38 C39 C34 177.4(6) . . . . ?
S3 C42 C43 C44 176.3(7) . . . . ?
S4 C44 C45 C40 -178.9(7) . . . . ?
S5 C48 C49 C50 -178.2(7) . . . . ?
S6 C50 C51 C46 179.9(6) . . . . ?
S7 C54 C55 C56 175.5(7) . . . . ?
S8 C56 C57 C52 -178.7(6) . . . . ?
F1 S1 C36 C35 49.3(8) . . . . ?
F1 S1 C36 C37 -130.3(7) . . . . ?
F2 S1 C36 C35 -40.8(8) . . . . ?
F2 S1 C36 C37 139.6(7) . . . . ?
F3 S1 C36 C35 -130.7(7) . . . . ?
F3 S1 C36 C37 49.7(8) . . . . ?
F4 S1 C36 C35 139.0(7) . . . . ?
F4 S1 C36 C37 -40.6(8) . . . . ?
F6 S2 C38 C37 43.7(8) . . . . ?
F6 S2 C38 C39 -134.2(8) . . . . ?
F7 S2 C38 C37 -45.8(8) . . . . ?
F7 S2 C38 C39 136.3(8) . . . . ?
F8 S2 C38 C37 -135.2(8) . . . . ?
F8 S2 C38 C39 46.9(8) . . . . ?
F9 S2 C38 C37 134.3(8) . . . . ?
F9 S2 C38 C39 -43.6(8) . . . . ?
F11 S3 C42 C41 42.7(9) . . . . ?
F11 S3 C42 C43 -135.7(9) . . . . ?
F12 S3 C42 C41 133.5(8) . . . . ?
F12 S3 C42 C43 -44.9(9) . . . . ?
F13 S3 C42 C41 -137.2(8) . . . . ?
F13 S3 C42 C43 44.3(9) . . . . ?
F14 S3 C42 C41 -48.0(9) . . . . ?
F14 S3 C42 C43 133.5(9) . . . . ?
F16 S4 C44 C43 134.8(8) . . . . ?
F16 S4 C44 C45 -45.9(7) . . . . ?
F17 S4 C44 C43 45.3(8) . . . . ?
F17 S4 C44 C45 -135.5(7) . . . . ?
F18 S4 C44 C43 -45.1(8) . . . . ?
F18 S4 C44 C45 134.2(7) . . . . ?
F19 S4 C44 C43 -135.6(8) . . . . ?
F19 S4 C44 C45 43.7(7) . . . . ?
F21 S5 C48 C47 43.9(7) . . . . ?
F21 S5 C48 C49 -137.5(7) . . . . ?
F22 S5 C48 C47 -45.8(7) . . . . ?
F22 S5 C48 C49 132.8(7) . . . . ?
F23 S5 C48 C47 -135.8(7) . . . . ?
F23 S5 C48 C49 42.9(8) . . . . ?
F24 S5 C48 C47 134.3(7) . . . . ?
F24 S5 C48 C49 -47.1(8) . . . . ?
F26 S6 C50 C49 48.4(8) . . . . ?
F26 S6 C50 C51 -132.2(7) . . . . ?
F27 S6 C50 C49 -41.5(8) . . . . ?
F27 S6 C50 C51 138.0(7) . . . . ?
F28 S6 C50 C49 -130.9(8) . . . . ?
F28 S6 C50 C51 48.6(7) . . . . ?
F29 S6 C50 C49 139.3(8) . . . . ?
F29 S6 C50 C51 -41.2(8) . . . . ?
F31 S7 C54 C53 48.6(7) . . . . ?
F31 S7 C54 C55 -130.4(7) . . . . ?
F32 S7 C54 C53 -42.3(7) . . . . ?
F32 S7 C54 C55 138.6(7) . . . . ?
F33 S7 C54 C53 -132.0(7) . . . . ?
F33 S7 C54 C55 48.9(8) . . . . ?
F34 S7 C54 C53 137.2(7) . . . . ?
F34 S7 C54 C55 -41.9(8) . . . . ?
F36 S8 C56 C55 46.0(8) . . . . ?
F36 S8 C56 C57 -135.9(7) . . . . ?
F37 S8 C56 C55 -42.9(8) . . . . ?
F37 S8 C56 C57 135.3(7) . . . . ?
F38 S8 C56 C55 -133.4(8) . . . . ?
F38 S8 C56 C57 44.7(7) . . . . ?
F39 S8 C56 C55 136.3(8) . . . . ?
F39 S8 C56 C57 -45.6(7) . . . . ?
C34 C35 C36 S1 178.6(6) . . . . ?
C34 C35 C36 C37 -1.8(14) . . . . ?
C35 C34 C39 C38 0.6(12) . . . . ?
C35 C34 B1 C40 81.9(9) . . . . ?
C35 C34 B1 C46 -39.9(10) . . . . ?
C35 C34 B1 C52 -156.5(7) . . . . ?
C35 C36 C37 C38 1.8(14) . . . . ?
C36 C37 C38 S2 -178.6(7) . . . . ?
C36 C37 C38 C39 -0.7(14) . . . . ?
C37 C38 C39 C34 -0.4(14) . . . . ?
C39 C34 C35 C36 0.5(12) . . . . ?
C39 C34 B1 C40 -91.2(9) . . . . ?
C39 C34 B1 C46 147.0(8) . . . . ?
C39 C34 B1 C52 30.4(11) . . . . ?
C40 C41 C42 S3 -176.9(7) . . . . ?
C40 C41 C42 C43 1.5(15) . . . . ?
C41 C40 C45 C44 -1.0(13) . . . . ?
C41 C40 B1 C34 -83.1(9) . . . . ?
C41 C40 B1 C46 37.8(11) . . . . ?
C41 C40 B1 C52 155.0(8) . . . . ?
C41 C42 C43 C44 -2.0(15) . . . . ?
C42 C43 C44 S4 -179.7(7) . . . . ?
C42 C43 C44 C45 1.1(14) . . . . ?
C43 C44 C45 C40 0.4(13) . . . . ?
C45 C40 C41 C42 0.1(13) . . . . ?
C45 C40 B1 C34 86.0(9) . . . . ?
C45 C40 B1 C46 -153.2(8) . . . . ?
C45 C40 B1 C52 -35.9(11) . . . . ?
C46 C47 C48 S5 179.4(6) . . . . ?
C46 C47 C48 C49 0.9(13) . . . . ?
C47 C46 C51 C50 1.9(12) . . . . ?
C47 C46 B1 C34 -37.7(10) . . . . ?
C47 C46 B1 C40 -153.6(7) . . . . ?
C47 C46 B1 C52 84.3(9) . . . . ?
C47 C48 C49 C50 0.4(14) . . . . ?
C48 C49 C50 S6 178.9(7) . . . . ?
C48 C49 C50 C51 -0.5(13) . . . . ?
C49 C50 C51 C46 -0.6(13) . . . . ?
C51 C46 C47 C48 -2.0(12) . . . . ?
C51 C46 B1 C34 150.1(7) . . . . ?
C51 C46 B1 C40 34.2(11) . . . . ?
C51 C46 B1 C52 -87.9(9) . . . . ?
C52 C53 C54 S7 -178.6(6) . . . . ?
C52 C53 C54 C55 0.4(13) . . . . ?
C53 C52 C57 C56 -2.5(12) . . . . ?
C53 C52 B1 C34 36.5(10) . . . . ?
C53 C52 B1 C40 152.8(7) . . . . ?
C53 C52 B1 C46 -84.6(9) . . . . ?
C53 C54 C55 C56 -3.6(13) . . . . ?
C54 C55 C56 S8 -178.3(7) . . . . ?
C54 C55 C56 C57 3.7(13) . . . . ?
C55 C56 C57 C52 -0.7(13) . . . . ?
C57 C52 C53 C54 2.7(12) . . . . ?
C57 C52 B1 C34 -149.3(8) . . . . ?
C57 C52 B1 C40 -33.1(11) . . . . ?
C57 C52 B1 C46 89.5(9) . . . . ?
B1 C34 C35 C36 -172.9(8) . . . . ?
B1 C34 C39 C38 173.8(8) . . . . ?
B1 C40 C41 C42 169.6(8) . . . . ?
B1 C40 C45 C44 -170.4(8) . . . . ?
B1 C46 C47 C48 -174.6(8) . . . . ?
B1 C46 C51 C50 174.3(8) . . . . ?
B1 C52 C53 C54 177.2(8) . . . . ?
B1 C52 C57 C56 -176.9(8) . . . . ?
C1 C2 C3 C4 -71.7(11) . . . . ?
C1 C2 C3 C7 35.6(10) . . . . ?
C1 C6 C7 C3 58.0(10) . . . . ?
C2 C1 C6 C5 67.6(11) . . . . ?
C2 C1 C6 C7 -37.0(10) . . . . ?
C2 C3 C4 C5 69.2(12) . . . . ?
C2 C3 C7 C6 -57.3(10) . . . . ?
C3 C4 C5 C6 2.2(12) . . . . ?
C4 C3 C7 C6 56.8(10) . . . . ?
C4 C5 C6 C1 -71.5(11) . . . . ?
C4 C5 C6 C7 33.0(11) . . . . ?
C5 C6 C7 C3 -54.1(10) . . . . ?
C6 C1 C2 Rh1 -125.0(8) . . . . ?
C6 C1 C2 C3 1.6(11) . . . . ?
C7 C3 C4 C5 -37.9(11) . . . . ?

loop_
_exptl_oxdiff_crystal_face_indexfrac_h
_exptl_oxdiff_crystal_face_indexfrac_k
_exptl_oxdiff_crystal_face_indexfrac_l
_exptl_oxdiff_crystal_face_x
_exptl_oxdiff_crystal_face_y
_exptl_oxdiff_crystal_face_z
-0.0035 1.0011 -12.9954 0.0502 0.1033 0.9901
-3.9968 5.0014 10.9976 0.0889 0.4669 -0.8549
-3.9948 -1.9993 11.9948 0.2804 -0.0665 -0.9315
6.9981 4.9965 8.9997 -0.7140 0.1670 -0.6545
9.9944 6.9960 1.0035 -0.9445 0.2528 -0.0321
1.0033 -3.0017 11.9952 -0.0618 -0.2806 -0.9097
-6.0009 10.0040 -3.9960 0.1865 0.9332 0.2789
-7.9929 -4.9976 9.9939 0.6735 -0.1794 -0.7968
7.9932 4.9976 -8.9942 -0.6795 0.1773 0.7207
0.9963 0.0006 -12.9956 0.0044 -0.0003 0.9944
-9.9941 -6.9961 -0.0038 0.9384 -0.2549 -0.0441
1.0035 -4.0018 11.9948 -0.0336 -0.3565 -0.9097
-6.9980 9.0036 5.0005 0.2345 0.8660 -0.4109
-7.0005 10.0044 -3.9962 0.2605 0.9608 0.2745
6.9995 -10.0041 -0.0025 -0.2364 -0.9524 0.0301
